data_7032188
loop_
_publ_author_name
'Dettenrieder, Nicole'
'Sch\"adle, Christoph'
'Maichle-M\"ossmer, C\"acilia'
'Anwander, Reiner'

_publ_section_title
;
 Reactivity of boryllithium with AlMe3, AlEt3, and GaMe3, including the
 synthesis of a lanthanum heterogallate complex.
;
_journal_issue 42
_journal_name_full 'Dalton transactions (Cambridge, England : 2003)'
_journal_page_first 15760
_journal_page_last 15770
_journal_paper_doi 10.1039/c4dt02155j
_journal_volume 43
_journal_year 2014
_chemical_formula_sum 'C37 H61 B Ga Li N2 O2'
_chemical_formula_weight 653.35
_chemical_name_systematic
;
  ?
;
_space_group_IT_number 14
_symmetry_cell_setting monoclinic
_symmetry_space_group_name_Hall '-P 2ybc'
_symmetry_space_group_name_H-M 'P 1 21/c 1'
_atom_sites_solution_hydrogens geom
_atom_sites_solution_primary direct
_atom_sites_solution_secondary difmap
_audit_creation_method SHELXL-97
_cell_angle_alpha 90.00
_cell_angle_beta 98.412(4)
_cell_angle_gamma 90.00
_cell_formula_units_Z 4
_cell_length_a 13.1057(6)
_cell_length_b 11.4410(4)
_cell_length_c 25.9849(12)
_cell_measurement_temperature 173(2)
_cell_volume 3854.3(3)
_computing_cell_refinement X-AREA
_computing_data_collection X-AREA
_computing_data_reduction X-AREA
_computing_structure_refinement 'SHELXL-97 (Sheldrick, 1997)'
_computing_structure_solution 'SHELXS-97 (Sheldrick, 1990)'
_diffrn_ambient_temperature 173(2)
_diffrn_measured_fraction_theta_full 0.995
_diffrn_measured_fraction_theta_max 0.995
_diffrn_measurement_device_type 'STOE IPDS II'
_diffrn_measurement_method omega-scans
_diffrn_radiation_monochromator graphite
_diffrn_radiation_source 'fine-focus sealed tube'
_diffrn_radiation_type MoK\a
_diffrn_radiation_wavelength 0.71073
_diffrn_reflns_av_R_equivalents 0.0645
_diffrn_reflns_av_sigmaI/netI 0.0276
_diffrn_reflns_limit_h_max 16
_diffrn_reflns_limit_h_min -16
_diffrn_reflns_limit_k_max 14
_diffrn_reflns_limit_k_min -14
_diffrn_reflns_limit_l_max 33
_diffrn_reflns_limit_l_min -33
_diffrn_reflns_number 59210
_diffrn_reflns_theta_full 27.10
_diffrn_reflns_theta_max 27.10
_diffrn_reflns_theta_min 4.68
_exptl_absorpt_coefficient_mu 0.745
_exptl_absorpt_correction_type none
_exptl_crystal_colour colourless
_exptl_crystal_density_diffrn 1.126
_exptl_crystal_density_method 'not measured'
_exptl_crystal_description coloumn
_exptl_crystal_F_000 1408
_exptl_crystal_size_max 0.40
_exptl_crystal_size_mid 0.20
_exptl_crystal_size_min 0.20
_refine_diff_density_max 1.101
_refine_diff_density_min -1.782
_refine_diff_density_rms 0.055
_refine_ls_extinction_method none
_refine_ls_goodness_of_fit_ref 1.146
_refine_ls_hydrogen_treatment mixed
_refine_ls_matrix_type full
_refine_ls_number_parameters 428
_refine_ls_number_reflns 8464
_refine_ls_number_restraints 0
_refine_ls_restrained_S_all 1.146
_refine_ls_R_factor_all 0.0604
_refine_ls_R_factor_gt 0.0515
_refine_ls_shift/su_max 0.005
_refine_ls_shift/su_mean 0.000
_refine_ls_structure_factor_coef Fsqd
_refine_ls_weighting_details 'calc w=1/[\s^2^(Fo^2^)+(0.0392P)^2^+4.0990P] where P=(Fo^2^+2Fc^2^)/3'
_refine_ls_weighting_scheme calc
_refine_ls_wR_factor_gt 0.1139
_refine_ls_wR_factor_ref 0.1185
_reflns_number_gt 7405
_reflns_number_total 8464
_reflns_threshold_expression >2sigma(I)
_cod_data_source_file c4dt02155j2.cif
_cod_data_source_block nd170b
_cod_depositor_comments 'Adding full bibliography for 7032187--7032192.cif.'
_cod_original_sg_symbol_H-M P21/c
_cod_database_code 7032188

loop_
_symmetry_equiv_pos_as_xyz
'x, y, z'
'-x, y+1/2, -z+1/2'
'-x, -y, -z'
'x, -y-1/2, z-1/2'

loop_
_atom_site_label
_atom_site_type_symbol
_atom_site_fract_x
_atom_site_fract_y
_atom_site_fract_z
_atom_site_U_iso_or_equiv
_atom_site_adp_type
_atom_site_occupancy
_atom_site_symmetry_multiplicity
_atom_site_calc_flag
_atom_site_refinement_flags
_atom_site_disorder_assembly
_atom_site_disorder_group
C1 C 0.34712(18) 0.2123(2) 1.22508(9) 0.0289(5) Uani 1 1 d . . .
H1 H 0.3295 0.2129 1.2593 0.035 Uiso 1 1 calc R . .
C2 C 0.44078(18) 0.1881(2) 1.21288(9) 0.0292(5) Uani 1 1 d . . .
H2 H 0.5003 0.1693 1.2369 0.035 Uiso 1 1 calc R . .
C3 C 0.17523(17) 0.2702(2) 1.18349(8) 0.0258(4) Uani 1 1 d . . .
C4 C 0.15743(18) 0.3790(2) 1.20532(9) 0.0287(5) Uani 1 1 d . . .
C5 C 0.05663(19) 0.4056(3) 1.21310(10) 0.0376(6) Uani 1 1 d . . .
H5 H 0.0427 0.4784 1.2283 0.045 Uiso 1 1 calc R . .
C6 C -0.0229(2) 0.3276(3) 1.19906(11) 0.0422(7) Uani 1 1 d . . .
H6 H -0.0906 0.3463 1.2054 0.051 Uiso 1 1 calc R . .
C7 C -0.00486(19) 0.2231(3) 1.17590(10) 0.0381(6) Uani 1 1 d . . .
H7 H -0.0608 0.1716 1.1654 0.046 Uiso 1 1 calc R . .
C8 C 0.09461(18) 0.1913(2) 1.16750(9) 0.0300(5) Uani 1 1 d . . .
C9 C 0.2435(2) 0.4689(2) 1.21759(10) 0.0349(5) Uani 1 1 d . . .
H9 H 0.3085 0.4247 1.2296 0.042 Uiso 1 1 calc R . .
C10 C 0.2283(3) 0.5548(3) 1.26068(13) 0.0549(8) Uani 1 1 d . . .
H10A H 0.2868 0.6089 1.2663 0.082 Uiso 1 1 calc R . .
H10B H 0.2239 0.5117 1.2929 0.082 Uiso 1 1 calc R . .
H10C H 0.1644 0.5989 1.2506 0.082 Uiso 1 1 calc R . .
C11 C 0.2594(3) 0.5341(3) 1.16829(14) 0.0630(9) Uani 1 1 d . . .
H11A H 0.3151 0.5912 1.1765 0.094 Uiso 1 1 calc R . .
H11B H 0.1956 0.5746 1.1541 0.094 Uiso 1 1 calc R . .
H11C H 0.2778 0.4783 1.1425 0.094 Uiso 1 1 calc R . .
C12 C 0.1139(2) 0.0745(2) 1.14308(10) 0.0357(6) Uani 1 1 d . . .
H12 H 0.1762 0.0839 1.1254 0.043 Uiso 1 1 calc R . .
C13 C 0.0255(3) 0.0352(3) 1.10174(14) 0.0585(9) Uani 1 1 d . . .
H13A H 0.0426 -0.0404 1.0875 0.088 Uiso 1 1 calc R . .
H13B H 0.0149 0.0933 1.0737 0.088 Uiso 1 1 calc R . .
H13C H -0.0378 0.0276 1.1175 0.088 Uiso 1 1 calc R . .
C14 C 0.1389(3) -0.0191(3) 1.18450(15) 0.0657(10) Uani 1 1 d . . .
H14A H 0.1511 -0.0937 1.1679 0.098 Uiso 1 1 calc R . .
H14B H 0.0809 -0.0275 1.2041 0.098 Uiso 1 1 calc R . .
H14C H 0.2009 0.0035 1.2082 0.098 Uiso 1 1 calc R . .
C15 C 0.52841(16) 0.1812(2) 1.13551(8) 0.0241(4) Uani 1 1 d . . .
C16 C 0.55073(17) 0.0727(2) 1.11472(9) 0.0279(5) Uani 1 1 d . . .
C17 C 0.64201(19) 0.0621(2) 1.09381(10) 0.0355(5) Uani 1 1 d . . .
H17 H 0.6585 -0.0106 1.0794 0.043 Uiso 1 1 calc R . .
C18 C 0.7091(2) 0.1550(3) 1.09360(11) 0.0404(6) Uani 1 1 d . . .
H18 H 0.7715 0.1455 1.0795 0.049 Uiso 1 1 calc R . .
C19 C 0.6859(2) 0.2610(3) 1.11372(11) 0.0405(6) Uani 1 1 d . . .
H19 H 0.7323 0.3247 1.1132 0.049 Uiso 1 1 calc R . .
C20 C 0.59475(19) 0.2766(2) 1.13505(10) 0.0325(5) Uani 1 1 d . . .
C21 C 0.5727(2) 0.3933(2) 1.15898(14) 0.0476(7) Uani 1 1 d . . .
H21 H 0.5018 0.3897 1.1687 0.057 Uiso 1 1 calc R . .
C22 C 0.5755(3) 0.4948(3) 1.12030(18) 0.0755(12) Uani 1 1 d . . .
H22A H 0.5608 0.5684 1.1371 0.113 Uiso 1 1 calc R . .
H22B H 0.5234 0.4816 1.0897 0.113 Uiso 1 1 calc R . .
H22C H 0.6439 0.4989 1.1095 0.113 Uiso 1 1 calc R . .
C23 C 0.6481(3) 0.4150(3) 1.20824(15) 0.0688(10) Uani 1 1 d . . .
H23A H 0.6328 0.4904 1.2232 0.103 Uiso 1 1 calc R . .
H23B H 0.7186 0.4158 1.1999 0.103 Uiso 1 1 calc R . .
H23C H 0.6415 0.3526 1.2334 0.103 Uiso 1 1 calc R . .
C24 C 0.4800(2) -0.0320(2) 1.11662(11) 0.0385(6) Uani 1 1 d . . .
H24 H 0.4080 -0.0019 1.1154 0.046 Uiso 1 1 calc R . .
C25 C 0.5085(3) -0.0978(3) 1.16806(16) 0.0699(11) Uani 1 1 d . . .
H25A H 0.4625 -0.1651 1.1689 0.105 Uiso 1 1 calc R . .
H25B H 0.5013 -0.0454 1.1971 0.105 Uiso 1 1 calc R . .
H25C H 0.5800 -0.1251 1.1710 0.105 Uiso 1 1 calc R . .
C26 C 0.4808(3) -0.1149(3) 1.07097(16) 0.0646(10) Uani 1 1 d . . .
H26A H 0.4340 -0.1803 1.0742 0.097 Uiso 1 1 calc R . .
H26B H 0.5509 -0.1447 1.0709 0.097 Uiso 1 1 calc R . .
H26C H 0.4582 -0.0730 1.0384 0.097 Uiso 1 1 calc R . .
C27 C 0.1424(2) 0.3378(3) 1.04482(11) 0.0354(6) Uani 1 1 d . A .
H27A H 0.095(3) 0.302(3) 1.0646(14) 0.057(10) Uiso 1 1 d . . .
H27B H 0.104(2) 0.339(3) 1.0100(12) 0.040(8) Uiso 1 1 d . . .
H27C H 0.146(3) 0.418(3) 1.0573(14) 0.062(10) Uiso 1 1 d . . .
C28 C 0.2415(3) 0.0843(3) 1.02131(12) 0.0446(7) Uani 1 1 d . . .
H28A H 0.224(3) 0.027(3) 1.0476(15) 0.067 Uiso 1 1 d . . .
H28B H 0.186(3) 0.089(3) 0.9968(16) 0.067 Uiso 1 1 d . . .
H28C H 0.294(3) 0.057(3) 1.0054(15) 0.067 Uiso 1 1 d . . .
C29 C 0.3826(2) 0.3202(3) 1.01441(11) 0.0354(6) Uani 1 1 d . A .
H29A H 0.370(2) 0.313(3) 0.9762(13) 0.047(8) Uiso 1 1 d . . .
H29B H 0.448(3) 0.279(3) 1.0246(13) 0.050(9) Uiso 1 1 d . . .
H29C H 0.400(2) 0.402(3) 1.0222(12) 0.048(9) Uiso 1 1 d . . .
C30 C 0.2940(2) 0.6412(3) 1.02512(12) 0.0462(7) Uani 1 1 d . . .
H30A H 0.3516 0.6734 1.0088 0.055 Uiso 1 1 calc R . .
H30B H 0.3231 0.5915 1.0549 0.055 Uiso 1 1 calc R . .
C31 C 0.2309(3) 0.7385(3) 1.04316(15) 0.0560(8) Uani 1 1 d . . .
H31A H 0.2456 0.7474 1.0814 0.067 Uiso 1 1 calc R . .
H31B H 0.2457 0.8134 1.0267 0.067 Uiso 1 1 calc R . .
C32 C 0.1222(3) 0.7025(3) 1.02666(15) 0.0608(9) Uani 1 1 d . . .
H32A H 0.0771 0.7715 1.0188 0.073 Uiso 1 1 calc R . .
H32B H 0.0963 0.6556 1.0541 0.073 Uiso 1 1 calc R . .
C33 C 0.1260(2) 0.6303(2) 0.97860(12) 0.0405(6) Uani 1 1 d . . .
H33A H 0.0696 0.5719 0.9740 0.049 Uiso 1 1 calc R . .
H33B H 0.1200 0.6805 0.9473 0.049 Uiso 1 1 calc R . .
C34 C 0.2248(10) 0.2640(9) 0.8864(4) 0.0601(4) Uani 0.410(11) 1 d P A 1
H34A H 0.2884 0.2945 0.8750 0.072 Uiso 0.410(11) 1 calc PR A 1
H34B H 0.2433 0.1963 0.9097 0.072 Uiso 0.410(11) 1 calc PR A 1
C34A C 0.1672(8) 0.2339(5) 0.9011(2) 0.065(3) Uani 0.590(11) 1 d P A 2
H34C H 0.1076 0.1973 0.9142 0.078 Uiso 0.590(11) 1 calc PR A 2
H34D H 0.2309 0.1924 0.9163 0.078 Uiso 0.590(11) 1 calc PR A 2
C35 C 0.1540(3) 0.2303(3) 0.84353(13) 0.0601(4) Uani 1 1 d . . .
H35A H 0.0997 0.1789 0.8538 0.072 Uiso 0.34(4) 1 calc PR A 1
H35B H 0.1884 0.1904 0.8169 0.072 Uiso 0.34(4) 1 calc PR A 1
H35C H 0.1402 0.1514 0.8285 0.072 Uiso 0.66(4) 1 calc PR A 2
H35D H 0.2094 0.2703 0.8282 0.072 Uiso 0.66(4) 1 calc PR A 2
C36 C 0.1130(6) 0.3429(5) 0.82542(18) 0.079(2) Uani 0.756(10) 1 d P A 1
H36A H 0.0432 0.3342 0.8054 0.095 Uiso 0.756(10) 1 calc PR A 1
H36B H 0.1583 0.3806 0.8030 0.095 Uiso 0.756(10) 1 calc PR A 1
C36A C 0.0535(15) 0.3076(14) 0.8449(7) 0.0601(4) Uani 0.244(10) 1 d P A 2
H36C H 0.0190 0.3285 0.8097 0.072 Uiso 0.244(10) 1 calc PR A 2
H36D H 0.0036 0.2697 0.8648 0.072 Uiso 0.244(10) 1 calc PR A 2
C37 C 0.1091(3) 0.4157(3) 0.87473(12) 0.0601(4) Uani 1 1 d . . .
H37A H 0.1341 0.4961 0.8702 0.072 Uiso 0.81(5) 1 calc PR A 1
H37B H 0.0378 0.4197 0.8830 0.072 Uiso 0.81(5) 1 calc PR A 1
H37C H 0.1489 0.4616 0.8522 0.072 Uiso 0.19(5) 1 calc PR A 2
H37D H 0.0595 0.4675 0.8890 0.072 Uiso 0.19(5) 1 calc PR A 2
B1 B 0.33360(19) 0.2272(2) 1.13468(10) 0.0234(5) Uani 1 1 d . . .
Ga1 Ga 0.276596(19) 0.24143(2) 1.054998(9) 0.02576(8) Uani 1 1 d . A .
N1 N 0.27948(14) 0.23659(17) 1.17958(7) 0.0244(4) Uani 1 1 d . . .
N2 N 0.43624(14) 0.19497(17) 1.15882(7) 0.0238(4) Uani 1 1 d . . .
Li1 Li 0.2338(3) 0.4071(4) 0.98337(17) 0.0355(9) Uani 1 1 d . . .
O1 O 0.22545(13) 0.57361(16) 0.98770(7) 0.0359(4) Uani 1 1 d . A .
O2 O 0.1740(2) 0.3573(2) 0.91436(8) 0.0601(4) Uani 1 1 d . A .

loop_
_atom_site_aniso_label
_atom_site_aniso_U_11
_atom_site_aniso_U_22
_atom_site_aniso_U_33
_atom_site_aniso_U_23
_atom_site_aniso_U_13
_atom_site_aniso_U_12
C1 0.0271(11) 0.0386(13) 0.0213(10) 0.0029(9) 0.0047(9) 0.0043(10)
C2 0.0246(11) 0.0390(13) 0.0230(11) 0.0009(9) 0.0002(9) 0.0048(10)
C3 0.0207(10) 0.0349(12) 0.0228(10) 0.0050(9) 0.0068(8) 0.0032(9)
C4 0.0260(11) 0.0366(12) 0.0241(11) 0.0030(9) 0.0054(9) 0.0058(10)
C5 0.0296(12) 0.0469(15) 0.0374(13) 0.0020(12) 0.0093(10) 0.0136(11)
C6 0.0245(12) 0.0626(18) 0.0414(15) 0.0072(13) 0.0109(11) 0.0116(12)
C7 0.0219(11) 0.0551(16) 0.0377(13) 0.0054(12) 0.0060(10) -0.0025(11)
C8 0.0261(11) 0.0384(13) 0.0262(11) 0.0061(10) 0.0064(9) -0.0008(10)
C9 0.0327(13) 0.0353(13) 0.0368(13) -0.0048(11) 0.0053(10) 0.0032(10)
C10 0.061(2) 0.0506(18) 0.0536(19) -0.0164(15) 0.0119(15) -0.0011(15)
C11 0.076(2) 0.059(2) 0.056(2) 0.0024(17) 0.0180(18) -0.0235(18)
C12 0.0309(12) 0.0386(13) 0.0390(14) -0.0027(11) 0.0100(10) -0.0076(11)
C13 0.0547(19) 0.0549(19) 0.063(2) -0.0119(16) -0.0023(16) -0.0138(16)
C14 0.090(3) 0.0436(18) 0.062(2) 0.0067(16) 0.005(2) 0.0128(18)
C15 0.0180(10) 0.0316(11) 0.0229(10) -0.0008(9) 0.0031(8) 0.0027(8)
C16 0.0243(11) 0.0328(12) 0.0257(11) -0.0020(9) 0.0010(9) 0.0036(9)
C17 0.0324(13) 0.0415(14) 0.0340(13) -0.0048(11) 0.0095(10) 0.0085(11)
C18 0.0275(12) 0.0552(17) 0.0420(15) -0.0009(13) 0.0164(11) 0.0039(12)
C19 0.0270(12) 0.0457(15) 0.0511(16) -0.0011(13) 0.0130(11) -0.0068(11)
C20 0.0259(11) 0.0344(13) 0.0380(13) -0.0027(10) 0.0072(10) -0.0010(10)
C21 0.0331(14) 0.0350(14) 0.077(2) -0.0124(14) 0.0172(14) -0.0058(11)
C22 0.078(3) 0.0379(18) 0.105(3) -0.0014(19) -0.006(2) -0.0002(17)
C23 0.077(3) 0.059(2) 0.071(2) -0.0307(19) 0.0112(19) -0.0047(19)
C24 0.0317(13) 0.0298(12) 0.0543(16) -0.0077(12) 0.0077(12) 0.0008(10)
C25 0.093(3) 0.0434(18) 0.075(2) 0.0139(17) 0.017(2) -0.0142(18)
C26 0.0536(19) 0.054(2) 0.085(3) -0.0332(19) 0.0056(18) -0.0068(16)
C27 0.0246(12) 0.0474(16) 0.0338(14) 0.0051(12) 0.0034(10) 0.0064(11)
C28 0.0559(19) 0.0417(16) 0.0358(15) -0.0089(12) 0.0048(13) -0.0031(14)
C29 0.0305(13) 0.0455(16) 0.0311(13) 0.0043(11) 0.0078(10) 0.0059(11)
C30 0.0346(14) 0.0480(16) 0.0530(17) -0.0081(14) -0.0029(12) -0.0054(12)
C31 0.0572(19) 0.0435(17) 0.064(2) -0.0158(15) -0.0026(16) 0.0024(14)
C32 0.0455(18) 0.065(2) 0.072(2) -0.0210(18) 0.0071(16) 0.0098(16)
C33 0.0297(13) 0.0368(14) 0.0536(16) -0.0024(12) 0.0010(11) 0.0048(11)
C34 0.0821(12) 0.0522(9) 0.0411(8) -0.0049(7) -0.0068(8) 0.0101(8)
C34A 0.121(7) 0.031(3) 0.038(3) 0.000(2) -0.009(4) -0.006(3)
C35 0.0821(12) 0.0522(9) 0.0411(8) -0.0049(7) -0.0068(8) 0.0101(8)
C36 0.125(6) 0.078(4) 0.027(2) -0.006(2) -0.012(3) 0.023(4)
C36A 0.0821(12) 0.0522(9) 0.0411(8) -0.0049(7) -0.0068(8) 0.0101(8)
C37 0.0821(12) 0.0522(9) 0.0411(8) -0.0049(7) -0.0068(8) 0.0101(8)
B1 0.0216(11) 0.0244(12) 0.0245(11) -0.0004(9) 0.0040(9) 0.0009(9)
Ga1 0.02430(13) 0.03057(14) 0.02226(13) 0.00016(10) 0.00287(9) 0.00348(10)
N1 0.0203(8) 0.0300(10) 0.0232(9) 0.0014(7) 0.0041(7) 0.0027(7)
N2 0.0203(9) 0.0283(9) 0.0232(9) -0.0009(7) 0.0045(7) 0.0012(7)
Li1 0.039(2) 0.034(2) 0.032(2) 0.0014(17) 0.0015(18) 0.0042(18)
O1 0.0285(9) 0.0317(9) 0.0465(10) -0.0021(8) 0.0020(8) 0.0007(7)
O2 0.0821(12) 0.0522(9) 0.0411(8) -0.0049(7) -0.0068(8) 0.0101(8)

loop_
_atom_type_symbol
_atom_type_description
_atom_type_scat_dispersion_real
_atom_type_scat_dispersion_imag
_atom_type_scat_source
C C 0.0033 0.0016 'International Tables Vol C Tables 4.2.6.8 and 6.1.1.4'
H H 0.0000 0.0000 'International Tables Vol C Tables 4.2.6.8 and 6.1.1.4'
B B 0.0013 0.0007 'International Tables Vol C Tables 4.2.6.8 and 6.1.1.4'
Ga Ga 0.2307 1.6083 'International Tables Vol C Tables 4.2.6.8 and 6.1.1.4'
N N 0.0061 0.0033 'International Tables Vol C Tables 4.2.6.8 and 6.1.1.4'
Li Li -0.0003 0.0001 'International Tables Vol C Tables 4.2.6.8 and 6.1.1.4'
O O 0.0106 0.0060 'International Tables Vol C Tables 4.2.6.8 and 6.1.1.4'

loop_
_geom_angle_atom_site_label_1
_geom_angle_atom_site_label_2
_geom_angle_atom_site_label_3
_geom_angle
C2 C1 N1 109.3(2)
C1 C2 N2 108.6(2)
C4 C3 C8 121.8(2)
C4 C3 N1 118.9(2)
C8 C3 N1 119.2(2)
C5 C4 C3 117.9(2)
C5 C4 C9 120.6(2)
C3 C4 C9 121.4(2)
C6 C5 C4 120.9(3)
C7 C6 C5 120.4(2)
C6 C7 C8 121.2(3)
C7 C8 C3 117.6(2)
C7 C8 C12 120.7(2)
C3 C8 C12 121.7(2)
C11 C9 C10 110.6(3)
C11 C9 C4 110.0(2)
C10 C9 C4 114.6(2)
C8 C12 C14 110.9(2)
C8 C12 C13 113.4(2)
C14 C12 C13 110.7(3)
C20 C15 C16 121.6(2)
C20 C15 N2 118.7(2)
C16 C15 N2 119.7(2)
C17 C16 C15 117.9(2)
C17 C16 C24 120.5(2)
C15 C16 C24 121.5(2)
C18 C17 C16 121.3(2)
C19 C18 C17 120.2(2)
C18 C19 C20 120.8(2)
C15 C20 C19 118.2(2)
C15 C20 C21 121.9(2)
C19 C20 C21 119.9(2)
C23 C21 C20 110.5(3)
C23 C21 C22 110.7(3)
C20 C21 C22 111.8(3)
C26 C24 C16 113.1(2)
C26 C24 C25 110.2(3)
C16 C24 C25 110.1(2)
Ga1 C27 Li1 75.49(14)
Ga1 C29 Li1 76.22(14)
O1 C30 C31 106.8(2)
C32 C31 C30 104.7(3)
C31 C32 C33 104.2(3)
O1 C33 C32 104.4(2)
C35 C34 O2 107.0(7)
O2 C34A C35 105.0(4)
C34 C35 C36 100.7(5)
C36 C35 C34A 106.6(4)
C34 C35 C36A 106.5(7)
C34A C35 C36A 86.3(7)
C35 C36 C37 105.5(3)
C37 C36A C35 97.0(10)
O2 C37 C36 105.3(3)
O2 C37 C36A 100.0(6)
N2 B1 N1 101.69(18)
N2 B1 Ga1 128.39(16)
N1 B1 Ga1 129.73(16)
C28 Ga1 C27 106.54(14)
C28 Ga1 C29 107.08(13)
C27 Ga1 C29 108.99(11)
C28 Ga1 B1 112.50(12)
C27 Ga1 B1 109.98(10)
C29 Ga1 B1 111.55(10)
C28 Ga1 Li1 108.64(13)
C27 Ga1 Li1 55.91(13)
C29 Ga1 Li1 54.64(12)
B1 Ga1 Li1 138.86(12)
C1 N1 C3 119.02(18)
C1 N1 B1 109.89(18)
C3 N1 B1 131.03(19)
C2 N2 C15 120.14(18)
C2 N2 B1 110.49(18)
C15 N2 B1 129.11(18)
O1 Li1 O2 109.2(2)
O1 Li1 C29 118.5(2)
O2 Li1 C29 114.7(2)
O1 Li1 C27 105.4(2)
O2 Li1 C27 111.4(2)
C29 Li1 C27 96.50(19)
O1 Li1 Ga1 132.6(2)
O2 Li1 Ga1 117.0(2)
C29 Li1 Ga1 49.14(11)
C27 Li1 Ga1 48.60(11)
C33 O1 C30 109.1(2)
C33 O1 Li1 119.7(2)
C30 O1 Li1 122.4(2)
C37 O2 C34A 106.2(3)
C37 O2 C34 104.3(4)
C37 O2 Li1 131.2(2)
C34A O2 Li1 120.5(3)
C34 O2 Li1 120.6(4)

loop_
_geom_bond_atom_site_label_1
_geom_bond_atom_site_label_2
_geom_bond_distance
C1 C2 1.341(3)
C1 N1 1.398(3)
C2 N2 1.399(3)
C3 C4 1.402(3)
C3 C8 1.405(3)
C3 N1 1.437(3)
C4 C5 1.399(3)
C4 C9 1.525(4)
C5 C6 1.380(4)
C6 C7 1.374(4)
C7 C8 1.401(3)
C8 C12 1.517(4)
C9 C11 1.523(4)
C9 C10 1.524(4)
C12 C14 1.520(4)
C12 C13 1.528(4)
C15 C20 1.396(3)
C15 C16 1.401(3)
C15 N2 1.437(3)
C16 C17 1.390(3)
C16 C24 1.521(4)
C17 C18 1.380(4)
C18 C19 1.373(4)
C19 C20 1.400(3)
C20 C21 1.518(4)
C21 C23 1.518(5)
C21 C22 1.540(5)
C24 C26 1.520(4)
C24 C25 1.532(5)
C27 Ga1 2.060(3)
C27 Li1 2.274(5)
C28 Ga1 2.023(3)
C29 Ga1 2.070(3)
C29 Li1 2.232(5)
C30 O1 1.448(3)
C30 C31 1.502(4)
C31 C32 1.486(5)
C32 C33 1.504(4)
C33 O1 1.444(3)
C34 C35 1.396(10)
C34 O2 1.501(10)
C34A O2 1.452(6)
C34A C35 1.482(7)
C35 C36 1.448(6)
C35 C36A 1.592(17)
C36 C37 1.535(6)
C36A C37 1.579(16)
C37 O2 1.405(4)
B1 N2 1.446(3)
B1 N1 1.455(3)
B1 Ga1 2.102(2)
Ga1 Li1 2.658(4)
Li1 O1 1.912(5)
Li1 O2 1.935(5)
